data_1568843
loop_
_publ_author_name
'Mikherdov, Alexander S.'
'Jin, Mingoo'
'Ito, Hajime'

_publ_section_title
;
 Exploring Au(i) involving halogen bonding with N-heterocyclic carbene
 Au(i) aryl complexes in crystalline media
;
_journal_issue 17
_journal_name_full 'Chemical Science'
_journal_page_first 4485
_journal_page_last 4494
_journal_paper_doi 10.1039/D3SC00373F
_journal_volume 14
_journal_year 2023
_chemical_formula_moiety 'C27 H31 Au N2, C6 F5 I'
_chemical_formula_sum 'C33 H31 Au F5 I N2'
_chemical_formula_weight 874.490
_space_group_crystal_system monoclinic
_space_group_IT_number 14
_space_group_name_Hall '-P 2ybc'
_space_group_name_H-M_alt 'P 1 21/c 1'
_symmetry_Int_Tables_number 14
_atom_sites_solution_primary direct
_audit_creation_date 2022-11-28
_audit_creation_method
;
Olex2 1.5-alpha
(compiled 2022.11.02 svn.ra8b101fa for OlexSys, GUI svn.r6635)
;
_audit_update_record
;
2022-11-28 deposited with the CCDC.	2023-04-10 downloaded from the CCDC.
;
_cell_angle_alpha 90
_cell_angle_beta 107.246(1)
_cell_angle_gamma 90
_cell_formula_units_Z 4
_cell_length_a 18.47467(18)
_cell_length_b 10.43735(9)
_cell_length_c 17.53427(17)
_cell_measurement_reflns_used 15714
_cell_measurement_temperature 293
_cell_measurement_theta_max 76.3590
_cell_measurement_theta_min 2.4900
_cell_volume 3229.06(6)
_computing_cell_refinement 'CrysAlisPro 1.171.40.69a (Rigaku OD, 2020)'
_computing_data_collection 'CrysAlisPro 1.171.40.69a (Rigaku OD, 2020)'
_computing_data_reduction 'CrysAlisPro 1.171.40.69a (Rigaku OD, 2020)'
_computing_molecular_graphics 'Olex2 1.5-alpha (Dolomanov et al., 2009)'
_computing_publication_material 'Olex2 1.5-alpha (Dolomanov et al., 2009)'
_computing_structure_refinement 'olex2.refine 1.5-alpha (Bourhis et al., 2015)'
_computing_structure_solution 'SHELXS  (Sheldrick, 2008)'
_diffrn_ambient_temperature 293
_diffrn_detector 'Hybrid Pixel Array Detector'
_diffrn_detector_area_resol_mean 10.0000
_diffrn_detector_type HyPix
_diffrn_measured_fraction_theta_full 0.9991
_diffrn_measured_fraction_theta_max 0.9673
_diffrn_measurement_details
;
List of Runs (angles in degrees, time in seconds):

  # Type    Start    End  Width  t~exp~   \w     \q     \k     \f   Frames
#--------------------------------------------------------------------------
  1  \w     34.00  69.00   0.50    0.50    --  102.75 -57.00  90.00   70
  2  \w     98.00 170.00   0.50    0.50    --  102.75  37.00  60.00  144
  3  \w     96.00 174.00   0.50    0.50    --  102.75  28.00 -21.00  156
  4  \w     64.00  93.00   0.50    0.13    --   49.03  28.00 -21.00   58
  5  \w     31.00  56.00   0.50    0.50    --  102.75 -57.00  60.00   50
  6  \w     -6.00  20.00   0.50    0.13    --   49.03 -28.00 177.00   52
  7  \w     31.00  69.00   0.50    0.50    --  102.75 -57.00 -30.00   76
  8  \w     31.00  68.00   0.50    0.50    --  102.75 -57.00-120.00   74
  9  \w     31.00  69.00   0.50    0.50    --  102.75 -57.00-180.00   76
 10  \w     32.00  58.00   0.50    0.50    --  102.75 -57.00-150.00   52
 11  \w     34.00  95.00   0.50    0.50    --  102.75 -99.00  30.00  122
 12  \w    -13.00  22.00   0.50    0.13    --  -49.03  19.00-180.00   70
 13  \w    -25.00  15.00   0.50    0.13    --  -49.03  28.00 -21.00   80
 14  \w    -36.00   8.00   0.50    0.13    --  -49.03  37.00 120.00   88
 15  \w     -3.00  23.00   0.50    0.13    --  -49.03  19.00 120.00   52
 16  \w    -65.00 -36.00   0.50    0.50    -- -102.00  57.00  90.00   58
 17  \w    -61.00 -36.00   0.50    0.50    -- -102.00  57.00  60.00   50
 18  \w    -65.00 -40.00   0.50    0.50    -- -102.00  57.00   0.00   50
 19  \w    -57.00 -30.00   0.50    0.50    -- -102.00  57.00 -30.00   54
 20  \w    -65.00 -40.00   0.50    0.50    -- -102.00  57.00-180.00   50
 21  \w    -62.00 -36.00   0.50    0.50    -- -102.00  57.00-120.00   52
 22  \w    -91.00 -32.00   0.50    0.50    -- -102.00 125.00  60.00  118
 23  \w   -121.00 -42.00   0.50    0.13    --  -49.03 -28.00 177.00  158
 24  \w   -138.00-113.00   0.50    0.50    -- -102.00 -28.00 177.00   50
 25  \w   -174.00-132.00   0.50    0.50    -- -102.00-125.00 -30.00   84
 26  \w   -110.00 -84.00   0.50    0.50    -- -102.00-125.00 -30.00   52
 27  \w   -113.00 -86.00   0.50    0.13    --  -49.03-125.00 -60.00   54
;
_diffrn_measurement_device 'four-circle diffractometer'
_diffrn_measurement_device_type 'XtaLAB Synergy R, DW system, HyPix'
_diffrn_measurement_method '\w scans'
_diffrn_orient_matrix_type 'CrysAlisPro convention (1999,Acta A55,543-557)'
_diffrn_orient_matrix_UB_11 -0.0671215000
_diffrn_orient_matrix_UB_12 -0.0112468000
_diffrn_orient_matrix_UB_13 -0.0767283000
_diffrn_orient_matrix_UB_21 0.0536620000
_diffrn_orient_matrix_UB_22 -0.0534669000
_diffrn_orient_matrix_UB_23 -0.0448237000
_diffrn_orient_matrix_UB_31 -0.0154063000
_diffrn_orient_matrix_UB_32 -0.1371197000
_diffrn_orient_matrix_UB_33 0.0237923000
_diffrn_radiation_monochromator mirror
_diffrn_radiation_probe x-ray
_diffrn_radiation_type 'Cu K\a'
_diffrn_radiation_wavelength 1.54184
_diffrn_reflns_av_R_equivalents 0.0418
_diffrn_reflns_av_unetI/netI 0.0369
_diffrn_reflns_Laue_measured_fraction_full 0.9991
_diffrn_reflns_Laue_measured_fraction_max 0.9673
_diffrn_reflns_limit_h_max 23
_diffrn_reflns_limit_h_min -22
_diffrn_reflns_limit_k_max 9
_diffrn_reflns_limit_k_min -12
_diffrn_reflns_limit_l_max 21
_diffrn_reflns_limit_l_min -20
_diffrn_reflns_number 24293
_diffrn_reflns_point_group_measured_fraction_full 0.9991
_diffrn_reflns_point_group_measured_fraction_max 0.9673
_diffrn_reflns_theta_full 67.6840
_diffrn_reflns_theta_max 76.32
_diffrn_reflns_theta_min 2.50
_diffrn_source 'Rotating-anode X-ray tube'
_diffrn_source_type 'Rigaku (Cu) X-ray Source'
_exptl_absorpt_coefficient_mu 16.527
_exptl_absorpt_correction_T_max 1.00000
_exptl_absorpt_correction_T_min 0.16482
_exptl_absorpt_correction_type multi-scan
_exptl_absorpt_process_details
;
CrysAlisPro 1.171.40.69a (Rigaku Oxford Diffraction, 2020)
Empirical absorption correction using spherical harmonics,
 implemented in SCALE3 ABSPACK scaling algorithm.
;
_exptl_crystal_colour 'clear colourless'
_exptl_crystal_colour_lustre clear
_exptl_crystal_colour_primary colourless
_exptl_crystal_density_diffrn 1.799
_exptl_crystal_description plate
_exptl_crystal_F_000 1670.901
_exptl_crystal_size_max 0.2
_exptl_crystal_size_mid 0.1
_exptl_crystal_size_min 0.02
_refine_diff_density_max 1.5020
_refine_diff_density_min -0.8483
_refine_diff_density_rms 0.1116
_refine_ls_d_res_high 0.7934
_refine_ls_d_res_low 17.6441
_refine_ls_goodness_of_fit_ref 0.9977
_refine_ls_hydrogen_treatment constr
_refine_ls_matrix_type full
_refine_ls_number_constraints 48
_refine_ls_number_parameters 435
_refine_ls_number_reflns 6545
_refine_ls_number_restraints 0
_refine_ls_restrained_S_all 0.9977
_refine_ls_R_factor_all 0.0423
_refine_ls_R_factor_gt 0.0367
_refine_ls_shift/su_max 0.0005
_refine_ls_shift/su_mean 0.0000
_refine_ls_structure_factor_coef Fsqd
_refine_ls_weighting_details 'w=1/[\s^2^(Fo^2^)+(0.0716P)^2^] where P=(Fo^2^+2Fc^2^)/3'
_refine_ls_weighting_scheme calc
_refine_ls_wR_factor_gt 0.1000
_refine_ls_wR_factor_ref 0.1045
_reflns_Friedel_coverage 0.0
_reflns_limit_h_max 22
_reflns_limit_h_min -23
_reflns_limit_k_max 12
_reflns_limit_k_min 0
_reflns_limit_l_max 21
_reflns_limit_l_min 0
_reflns_number_gt 5480
_reflns_number_total 6545
_reflns_threshold_expression I>=2u(I)
_cod_data_source_file d3sc00373f3.cif
_cod_data_source_block 1Ph-IPFB_293K
_cod_depositor_comments 'Adding full bibliography for 1568831--1568854.cif.'
_cod_database_code 1568843
_chemical_oxdiff_formula 'Au1 I1 F5 N2 C33 H31'
_reflns_odcompleteness_completeness 100.00
_reflns_odcompleteness_iscentric 1
_reflns_odcompleteness_theta 66.97
_olex2_refinement_description
;
1.a Secondary CH2 refined with riding coordinates:
 C2A(H2Aa,H2Ab), C3A(H3Aa,H3Ab)
1.b Aromatic/amide H refined with riding coordinates:
 C23A(H23A), C8A(H8A), C15A(H15A), C27A(H27A), C6A(H6A), C17A(H17A),
 C25A(H25A), C26A(H26A), C24A(H24A)
1.c Idealised Me refined as rotating group:
 C11A(H11a,H11b,H11c), C10A(H10a,H10b,H10c), C12A(H12a,H12b,H12c), C19A(H19a,
 H19b,H19c), C20A(H20a,H20b,H20c), C21A(H21a,H21b,H21c)
;
_olex2_submission_special_instructions 'No special instructions were received'
_oxdiff_exptl_absorpt_empirical_details
;
Empirical correction (ABSPACK) includes:
- Absorption correction using spherical harmonics
- Frame scaling
;
_oxdiff_exptl_absorpt_empirical_full_max 3.646
_oxdiff_exptl_absorpt_empirical_full_min 0.454

loop_
_space_group_symop_id
_space_group_symop_operation_xyz
1 x,y,z
2 -x,y+1/2,-z+1/2
3 -x,-y,-z
4 x,-y-1/2,z-1/2

loop_
_atom_site_label
_atom_site_type_symbol
_atom_site_fract_x
_atom_site_fract_y
_atom_site_fract_z
_atom_site_U_iso_or_equiv
_atom_site_adp_type
_atom_site_occupancy
_atom_site_refinement_flags_posn
Au1A Au 0.17123(2) 0.53883(4) 0.30810(2) 0.0602(3) Uani 1.000000 .
I1D I 0.33305(7) 0.68492(12) 0.44795(8) 0.1216(5) Uani 1.000000 .
C5D C 0.4753(5) 0.9842(7) 0.5899(5) 0.099(2) Uani 1.000000 .
C14A C -0.0204(3) 0.6431(6) 0.1391(3) 0.0799(13) Uani 1.000000 .
C18A C -0.0012(3) 0.4139(6) 0.1528(3) 0.0772(12) Uani 1.000000 .
C13A C 0.0245(2) 0.5354(5) 0.1427(3) 0.0684(12) Uani 1.000000 .
N2A N 0.0975(2) 0.5507(4) 0.1313(2) 0.0754(11) Uani 1.000000 .
N1A N 0.2190(2) 0.5726(6) 0.1584(3) 0.0832(12) Uani 1.000000 .
C1A C 0.1623(3) 0.5600(5) 0.1893(3) 0.0674(11) Uani 1.000000 .
C22A C 0.1778(3) 0.4973(5) 0.4238(3) 0.0670(10) Uani 1.000000 .
C7A C 0.4525(3) 0.5825(7) 0.2806(4) 0.0853(15) Uani 1.000000 .
C23A C 0.2298(4) 0.4064(6) 0.4645(4) 0.0901(15) Uani 1.000000 .
H23A H 0.2634(4) 0.3719(6) 0.4397(4) 0.1081(18) Uiso 1.000000 R
C8A C 0.4138(3) 0.6905(6) 0.2506(4) 0.0856(15) Uani 1.000000 .
H8A H 0.4404(3) 0.7674(6) 0.2566(4) 0.1028(18) Uiso 1.000000 R
C6D C 0.4137(4) 0.9124(7) 0.5439(4) 0.0931(16) Uani 1.000000 .
C2A C 0.1935(3) 0.5661(10) 0.0699(4) 0.109(3) Uani 1.000000 .
H2Aa H 0.2084(3) 0.6421(10) 0.0465(4) 0.131(3) Uiso 1.000000 R
H2Ab H 0.2137(3) 0.4910(10) 0.0508(4) 0.131(3) Uiso 1.000000 R
C15A C -0.0926(3) 0.6249(7) 0.1467(4) 0.0937(17) Uani 1.000000 .
H15A H -0.1238(3) 0.6960(7) 0.1435(4) 0.112(2) Uiso 1.000000 R
C11A C 0.5375(3) 0.5857(9) 0.3234(5) 0.111(2) Uani 1.000000 .
H11a H 0.5538(7) 0.6730(9) 0.334(3) 0.167(3) Uiso 1.000000 GR
H11b H 0.5478(5) 0.540(5) 0.3730(17) 0.167(3) Uiso 1.000000 GR
H11c H 0.5643(4) 0.546(5) 0.2904(16) 0.167(3) Uiso 1.000000 GR
F4D F 0.4640(3) 1.1025(5) 0.6138(3) 0.1383(17) Uani 1.000000 .
C2D C 0.4964(4) 0.7473(7) 0.5349(5) 0.111(2) Uani 1.000000 .
C1D C 0.4224(4) 0.7942(6) 0.5159(4) 0.0916(16) Uani 1.000000 .
F3D F 0.6061(3) 1.0074(7) 0.6485(3) 0.1536(19) Uani 1.000000 .
C10A C 0.2929(4) 0.3362(7) 0.2263(5) 0.116(2) Uani 1.000000 .
H10a H 0.257(3) 0.341(2) 0.256(3) 0.174(4) Uiso 1.000000 GR
H10b H 0.267(3) 0.318(3) 0.1712(6) 0.174(4) Uiso 1.000000 GR
H10c H 0.3286(6) 0.2690(12) 0.248(4) 0.174(4) Uiso 1.000000 GR
F1D F 0.5111(3) 0.6330(4) 0.5109(4) 0.154(2) Uani 1.000000 .
F5D F 0.3476(3) 0.9682(4) 0.5283(4) 0.1285(16) Uani 1.000000 .
C4A C 0.2987(3) 0.5756(6) 0.2025(3) 0.0758(13) Uani 1.000000 .
C5A C 0.3345(3) 0.4630(6) 0.2328(4) 0.0860(16) Uani 1.000000 .
C27A C 0.1304(4) 0.5444(6) 0.4630(4) 0.0887(17) Uani 1.000000 .
H27A H 0.0959(4) 0.6078(6) 0.4390(4) 0.106(2) Uiso 1.000000 R
C9A C 0.3369(3) 0.6923(6) 0.2113(3) 0.0833(14) Uani 1.000000 .
C6A C 0.4127(3) 0.4690(6) 0.2727(4) 0.0910(18) Uani 1.000000 .
H6A H 0.4383(3) 0.3945(6) 0.2942(4) 0.109(2) Uiso 1.000000 R
C17A C -0.0737(3) 0.4056(8) 0.1614(3) 0.0940(18) Uani 1.000000 .
H17A H -0.0919(3) 0.3253(8) 0.1696(3) 0.113(2) Uiso 1.000000 R
C12A C 0.2959(4) 0.8149(7) 0.1795(5) 0.1046(19) Uani 1.000000 .
H12a H 0.321(2) 0.8856(10) 0.212(2) 0.157(3) Uiso 1.000000 GR
H12b H 0.296(3) 0.827(3) 0.1252(13) 0.157(3) Uiso 1.000000 GR
H12c H 0.2446(11) 0.810(3) 0.181(4) 0.157(3) Uiso 1.000000 GR
C3A C 0.1081(3) 0.5580(8) 0.0515(4) 0.103(2) Uani 1.000000 .
H3Aa H 0.0882(3) 0.4823(8) 0.0202(4) 0.123(3) Uiso 1.000000 R
H3Ab H 0.0836(3) 0.6333(8) 0.0229(4) 0.123(3) Uiso 1.000000 R
C19A C 0.0467(5) 0.2981(7) 0.1556(5) 0.113(2) Uani 1.000000 .
H19a H 0.045(3) 0.274(3) 0.1023(6) 0.136(3) Uiso 1.000000 GR
H19b H 0.0980(7) 0.3167(17) 0.186(3) 0.136(3) Uiso 1.000000 GR
H19c H 0.0278(19) 0.2289(16) 0.180(3) 0.136(3) Uiso 1.000000 GR
F2D F 0.6280(3) 0.7724(7) 0.5933(5) 0.185(3) Uani 1.000000 .
C16A C -0.1192(3) 0.5091(10) 0.1585(4) 0.103(2) Uani 1.000000 .
C20A C 0.0067(5) 0.7768(8) 0.1281(5) 0.118(2) Uani 1.000000 .
H20a H -0.003(3) 0.794(2) 0.0722(6) 0.142(3) Uiso 1.000000 GR
H20b H -0.020(2) 0.8381(8) 0.150(3) 0.142(3) Uiso 1.000000 GR
H20c H 0.0600(8) 0.7833(18) 0.155(3) 0.142(3) Uiso 1.000000 GR
C25A C 0.1846(6) 0.4130(7) 0.5777(4) 0.111(2) Uani 1.000000 .
H25A H 0.1875(6) 0.3861(7) 0.6291(4) 0.133(3) Uiso 1.000000 R
C3D C 0.5568(4) 0.8156(9) 0.5778(6) 0.119(2) Uani 1.000000 .
C26A C 0.1325(6) 0.4988(9) 0.5402(5) 0.117(2) Uani 1.000000 .
H26A H 0.0975(6) 0.5289(9) 0.5646(5) 0.140(3) Uiso 1.000000 R
C4D C 0.5459(5) 0.9342(9) 0.6079(5) 0.119(3) Uani 1.000000 .
C24A C 0.2334(5) 0.3655(7) 0.5400(5) 0.114(2) Uani 1.000000 .
H24A H 0.2694(5) 0.3049(7) 0.5655(5) 0.136(3) Uiso 1.000000 R
C21A C -0.1978(5) 0.4933(15) 0.1692(7) 0.176(5) Uani 1.000000 .
H21a H -0.2333(15) 0.547(9) 0.132(5) 0.263(7) Uiso 1.000000 GR
H21b H -0.214(3) 0.405(3) 0.160(7) 0.263(7) Uiso 1.000000 GR
H21c H -0.1961(16) 0.517(11) 0.223(2) 0.263(7) Uiso 1.000000 GR

loop_
_atom_site_aniso_label
_atom_site_aniso_U_11
_atom_site_aniso_U_22
_atom_site_aniso_U_33
_atom_site_aniso_U_12
_atom_site_aniso_U_13
_atom_site_aniso_U_23
Au1A 0.0482(5) 0.0755(5) 0.0498(4) -0.00350(19) 0.0034(3) -0.00425(19)
I1D 0.1109(9) 0.1086(9) 0.1397(11) -0.0357(6) 0.0284(8) -0.0318(7)
C5D 0.122(6) 0.100(4) 0.087(4) -0.027(4) 0.050(4) -0.020(3)
C14A 0.059(2) 0.101(4) 0.070(3) 0.003(2) 0.004(2) -0.000(3)
C18A 0.062(2) 0.099(3) 0.060(2) -0.011(2) 0.0023(19) -0.000(2)
C13A 0.0432(19) 0.104(4) 0.051(2) -0.0071(19) 0.0038(16) -0.001(2)
N2A 0.0442(17) 0.128(3) 0.0480(18) -0.0095(18) 0.0041(14) -0.0003(18)
N1A 0.0453(18) 0.145(4) 0.056(2) -0.015(2) 0.0097(16) -0.016(2)
C1A 0.047(2) 0.099(3) 0.049(2) -0.0033(19) 0.0030(16) -0.007(2)
C22A 0.069(3) 0.069(2) 0.054(2) -0.005(2) 0.0028(19) -0.000(2)
C7A 0.045(2) 0.120(4) 0.087(3) -0.006(3) 0.013(2) -0.034(3)
C23A 0.086(3) 0.095(3) 0.081(3) 0.006(3) 0.014(3) 0.016(3)
C8A 0.051(2) 0.114(4) 0.090(3) -0.013(2) 0.017(2) -0.025(3)
C6D 0.087(4) 0.103(4) 0.101(4) -0.011(3) 0.045(3) -0.009(3)
C2A 0.056(3) 0.208(8) 0.061(3) -0.028(4) 0.014(2) -0.020(4)
C15A 0.058(3) 0.134(5) 0.084(3) 0.012(3) 0.014(2) -0.013(3)
C11A 0.049(3) 0.145(5) 0.129(6) 0.001(3) 0.010(3) -0.041(5)
F4D 0.159(4) 0.123(3) 0.148(4) -0.037(3) 0.068(3) -0.043(3)
C2D 0.096(4) 0.103(4) 0.132(6) -0.004(4) 0.033(4) -0.006(4)
C1D 0.096(4) 0.091(4) 0.095(4) -0.020(3) 0.041(3) -0.008(3)
F3D 0.132(4) 0.196(4) 0.117(4) -0.055(4) 0.012(3) -0.023(4)
C10A 0.085(4) 0.108(4) 0.142(6) -0.015(3) 0.015(4) -0.045(4)
F1D 0.155(4) 0.104(3) 0.199(6) 0.028(3) 0.047(4) -0.016(3)
F5D 0.102(3) 0.134(3) 0.168(5) 0.012(2) 0.068(3) -0.020(3)
C4A 0.047(2) 0.115(4) 0.063(2) -0.010(2) 0.0126(18) -0.017(3)
C5A 0.055(3) 0.110(4) 0.087(4) -0.009(2) 0.012(2) -0.036(3)
C27A 0.103(5) 0.092(4) 0.070(3) 0.015(3) 0.023(3) 0.003(2)
C9A 0.051(2) 0.118(4) 0.078(3) -0.005(2) 0.016(2) -0.018(3)
C6A 0.058(3) 0.113(4) 0.092(4) 0.006(2) 0.007(3) -0.034(3)
C17A 0.074(3) 0.134(5) 0.071(3) -0.040(4) 0.017(2) -0.002(3)
C12A 0.073(3) 0.118(5) 0.117(5) 0.004(3) 0.020(3) 0.006(4)
C3A 0.054(3) 0.192(7) 0.059(3) -0.019(3) 0.012(2) -0.009(3)
C19A 0.103(5) 0.105(4) 0.115(5) 0.008(4) 0.006(4) -0.003(4)
F2D 0.089(3) 0.204(6) 0.232(7) 0.023(3) -0.000(3) 0.018(5)
C16A 0.053(3) 0.172(6) 0.084(4) -0.017(4) 0.021(3) -0.015(4)
C20A 0.109(5) 0.109(5) 0.125(6) 0.000(4) 0.018(4) 0.013(4)
C25A 0.159(7) 0.100(4) 0.073(3) 0.002(5) 0.033(4) 0.014(3)
C3D 0.088(4) 0.134(6) 0.125(6) 0.004(4) 0.018(4) 0.016(5)
C26A 0.149(7) 0.115(5) 0.103(5) 0.012(5) 0.065(5) -0.009(5)
C4D 0.102(5) 0.139(6) 0.101(5) -0.040(5) 0.008(4) -0.001(5)
C24A 0.119(5) 0.109(5) 0.102(5) 0.018(4) 0.014(4) 0.033(4)
C21A 0.074(5) 0.311(15) 0.156(9) -0.036(7) 0.057(6) -0.036(10)

loop_
_atom_type_symbol
_atom_type_scat_dispersion_real
_atom_type_scat_dispersion_imag
_atom_type_scat_Cromer_Mann_a1
_atom_type_scat_Cromer_Mann_a2
_atom_type_scat_Cromer_Mann_a3
_atom_type_scat_Cromer_Mann_a4
_atom_type_scat_Cromer_Mann_b1
_atom_type_scat_Cromer_Mann_b2
_atom_type_scat_Cromer_Mann_b3
_atom_type_scat_Cromer_Mann_b4
_atom_type_scat_Cromer_Mann_c
_atom_type_scat_source
_atom_type_scat_dispersion_source
Au -4.01093 7.72880 16.88190 18.59130 25.55820 5.86000 0.46110 8.62160 1.48260 36.39560 12.06580 'International Tables Volume C Table 6.1.1.4 (pp. 500-502)' 'Henke, Gullikson and Davis, At. Data and Nucl. Data Tables, 1993, 54, 2'
C 0.01920 0.00962 2.31000 1.02000 1.58860 0.86500 20.84390 10.20750 0.56870 51.65120 0.21560 'International Tables Volume C Table 6.1.1.4 (pp. 500-502)' 'Henke, Gullikson and Davis, At. Data and Nucl. Data Tables, 1993, 54, 2'
F 0.07537 0.05506 3.53920 2.64120 1.51700 1.02430 10.28250 4.29440 0.26150 26.14760 0.27760 'International Tables Volume C Table 6.1.1.4 (pp. 500-502)' 'Henke, Gullikson and Davis, At. Data and Nucl. Data Tables, 1993, 54, 2'
H 0.00000 0.00000 0.49300 0.32291 0.14019 0.04081 10.51090 26.12570 3.14236 57.79970 0.00304 'International Tables Volume C Table 6.1.1.4 (pp. 500-502)' 'Henke, Gullikson and Davis, At. Data and Nucl. Data Tables, 1993, 54, 2'
I -0.19206 6.94430 20.14720 18.99490 7.51380 2.27350 4.34700 0.38140 27.76600 66.87760 4.07120 'International Tables Volume C Table 6.1.1.4 (pp. 500-502)' 'Henke, Gullikson and Davis, At. Data and Nucl. Data Tables, 1993, 54, 2'
N 0.03256 0.01839 12.21260 3.13220 2.01250 1.16630 0.00570 9.89330 28.99750 0.58260 -11.52900 'International Tables Volume C Table 6.1.1.4 (pp. 500-502)' 'Henke, Gullikson and Davis, At. Data and Nucl. Data Tables, 1993, 54, 2'

loop_
_geom_angle_atom_site_label_1
_geom_angle_atom_site_label_2
_geom_angle_atom_site_label_3
_geom_angle
_geom_angle_site_symmetry_1
_geom_angle_site_symmetry_3
_geom_angle_publ_flag
C22A Au1A C1A 173.83(19) . . ?
F4D C5D C6D 119.8(8) . . ?
C4D C5D C6D 119.4(7) . . ?
C4D C5D F4D 120.7(7) . . ?
C15A C14A C13A 117.5(6) . . ?
C20A C14A C13A 122.5(5) . . ?
C20A C14A C15A 120.0(6) . . ?
C17A C18A C13A 116.6(6) . . ?
C19A C18A C13A 121.7(5) . . ?
C19A C18A C17A 121.7(6) . . ?
C18A C13A C14A 121.7(5) . . ?
N2A C13A C14A 118.6(5) . . ?
N2A C13A C18A 119.6(5) . . ?
C1A N2A C13A 125.1(4) . . ?
C3A N2A C13A 122.4(4) . . ?
C3A N2A C1A 112.5(4) . . ?
C2A N1A C1A 112.4(4) . . ?
C4A N1A C1A 126.1(4) . . ?
C4A N1A C2A 121.1(4) . . ?
N2A C1A Au1A 123.7(3) . . ?
N1A C1A Au1A 126.3(3) . . ?
N1A C1A N2A 109.7(4) . . ?
C23A C22A Au1A 119.0(4) . . ?
C27A C22A Au1A 124.8(4) . . ?
C27A C22A C23A 116.0(5) . . ?
C11A C7A C8A 121.3(6) . . ?
C6A C7A C8A 118.2(5) . . ?
C6A C7A C11A 120.5(7) . . ?
H23A C23A C22A 118.8(4) . . ?
C24A C23A C22A 122.5(7) . . ?
C24A C23A H23A 118.8(4) . . ?
H8A C8A C7A 118.3(3) . . ?
C9A C8A C7A 123.3(6) . . ?
C9A C8A H8A 118.3(4) . . ?
C1D C6D C5D 122.1(7) . . ?
F5D C6D C5D 115.6(6) . . ?
F5D C6D C1D 122.3(6) . . ?
H2Aa C2A N1A 111.3(4) . . ?
H2Ab C2A N1A 111.3(4) . . ?
H2Ab C2A H2Aa 109.2 . . ?
C3A C2A N1A 102.2(5) . . ?
C3A C2A H2Aa 111.3(5) . . ?
C3A C2A H2Ab 111.3(5) . . ?
H15A C15A C14A 118.6(4) . . ?
C16A C15A C14A 122.7(6) . . ?
C16A C15A H15A 118.6(4) . . ?
H11a C11A C7A 109.5 . . ?
H11b C11A C7A 109.5 . . ?
H11b C11A H11a 109.5 . . ?
H11c C11A C7A 109.5 . . ?
H11c C11A H11a 109.5 . . ?
H11c C11A H11b 109.5 . . ?
F1D C2D C1D 121.4(7) . . ?
C3D C2D C1D 122.5(7) . . ?
C3D C2D F1D 116.2(7) . . ?
C6D C1D I1D 123.4(5) . . ?
C2D C1D I1D 120.1(5) . . ?
C2D C1D C6D 116.5(6) . . ?
H10b C10A H10a 109.5 . . ?
H10c C10A H10a 109.5 . . ?
H10c C10A H10b 109.5 . . ?
C5A C10A H10a 109.5 . . ?
C5A C10A H10b 109.5 . . ?
C5A C10A H10c 109.5 . . ?
C5A C4A N1A 118.9(5) . . ?
C9A C4A N1A 118.7(5) . . ?
C9A C4A C5A 122.3(5) . . ?
C4A C5A C10A 122.8(5) . . ?
C6A C5A C10A 119.9(6) . . ?
C6A C5A C4A 117.3(5) . . ?
H27A C27A C22A 119.3(3) . . ?
C26A C27A C22A 121.5(6) . . ?
C26A C27A H27A 119.3(5) . . ?
C4A C9A C8A 117.1(6) . . ?
C12A C9A C8A 121.6(6) . . ?
C12A C9A C4A 121.3(5) . . ?
C5A C6A C7A 121.7(6) . . ?
H6A C6A C7A 119.1(4) . . ?
H6A C6A C5A 119.1(4) . . ?
H17A C17A C18A 118.3(4) . . ?
C16A C17A C18A 123.3(6) . . ?
C16A C17A H17A 118.3(4) . . ?
H12a C12A C9A 109.5 . . ?
H12b C12A C9A 109.5 . . ?
H12b C12A H12a 109.5 . . ?
H12c C12A C9A 109.5 . . ?
H12c C12A H12a 109.5 . . ?
H12c C12A H12b 109.5 . . ?
C2A C3A N2A 102.9(4) . . ?
H3Aa C3A N2A 111.2(3) . . ?
H3Aa C3A C2A 111.2(5) . . ?
H3Ab C3A N2A 111.2(4) . . ?
H3Ab C3A C2A 111.2(5) . . ?
H3Ab C3A H3Aa 109.1 . . ?
H19a C19A C18A 109.5 . . ?
H19b C19A C18A 109.5 . . ?
H19b C19A H19a 109.5 . . ?
H19c C19A C18A 109.5 . . ?
H19c C19A H19a 109.5 . . ?
H19c C19A H19b 109.5 . . ?
C17A C16A C15A 118.1(5) . . ?
C21A C16A C15A 121.3(9) . . ?
C21A C16A C17A 120.6(9) . . ?
H20a C20A C14A 109.5 . . ?
H20b C20A C14A 109.5 . . ?
H20b C20A H20a 109.5 . . ?
H20c C20A C14A 109.5 . . ?
H20c C20A H20a 109.5 . . ?
H20c C20A H20b 109.5 . . ?
C26A C25A H25A 120.4(5) . . ?
C24A C25A H25A 120.4(4) . . ?
C24A C25A C26A 119.3(6) . . ?
F2D C3D C2D 122.3(9) . . ?
C4D C3D C2D 119.7(8) . . ?
C4D C3D F2D 118.0(8) . . ?
C25A C26A C27A 120.3(7) . . ?
H26A C26A C27A 119.8(5) . . ?
H26A C26A C25A 119.8(5) . . ?
F3D C4D C5D 119.1(9) . . ?
C3D C4D C5D 119.7(7) . . ?
C3D C4D F3D 120.8(9) . . ?
C25A C24A C23A 120.4(7) . . ?
H24A C24A C23A 119.8(4) . . ?
H24A C24A C25A 119.8(4) . . ?
H21a C21A C16A 109.5 . . ?
H21b C21A C16A 109.5 . . ?
H21b C21A H21a 109.5 . . ?
H21c C21A C16A 109.5 . . ?
H21c C21A H21a 109.5 . . ?
H21c C21A H21b 109.5 . . ?

loop_
_geom_bond_atom_site_label_1
_geom_bond_atom_site_label_2
_geom_bond_distance
_geom_bond_site_symmetry_2
_geom_bond_publ_flag
Au1A C1A 2.052(5) . ?
Au1A C22A 2.042(5) . ?
I1D C1D 2.069(6) . ?
C5D C6D 1.401(10) . ?
C5D F4D 1.340(9) . ?
C5D C4D 1.353(13) . ?
C14A C13A 1.387(8) . ?
C14A C15A 1.392(8) . ?
C14A C20A 1.514(10) . ?
C18A C13A 1.383(8) . ?
C18A C17A 1.394(8) . ?
C18A C19A 1.490(10) . ?
C13A N2A 1.431(6) . ?
N2A C1A 1.324(5) . ?
N2A C3A 1.470(7) . ?
N1A C1A 1.321(6) . ?
N1A C2A 1.483(7) . ?
N1A C4A 1.447(6) . ?
C22A C23A 1.388(8) . ?
C22A C27A 1.355(9) . ?
C7A C8A 1.354(9) . ?
C7A C11A 1.528(7) . ?
C7A C6A 1.378(9) . ?
C23A H23A 0.9300 . ?
C23A C24A 1.374(10) . ?
C8A H8A 0.9300 . ?
C8A C9A 1.384(7) . ?
C6D C1D 1.355(9) . ?
C6D F5D 1.306(8) . ?
C2A H2Aa 0.9700 . ?
C2A H2Ab 0.9700 . ?
C2A C3A 1.517(8) . ?
C15A H15A 0.9300 . ?
C15A C16A 1.343(11) . ?
C11A H11a 0.9600 . ?
C11A H11b 0.9600 . ?
C11A H11c 0.9600 . ?
C2D C1D 1.396(10) . ?
C2D F1D 1.320(9) . ?
C2D C3D 1.350(11) . ?
F3D C4D 1.362(9) . ?
C10A H10a 0.9600 . ?
C10A H10b 0.9600 . ?
C10A H10c 0.9600 . ?
C10A C5A 1.518(9) . ?
C4A C5A 1.376(9) . ?
C4A C9A 1.392(8) . ?
C5A C6A 1.408(7) . ?
C27A H27A 0.9300 . ?
C27A C26A 1.424(10) . ?
C9A C12A 1.507(10) . ?
C6A H6A 0.9300 . ?
C17A H17A 0.9300 . ?
C17A C16A 1.360(11) . ?
C12A H12a 0.9600 . ?
C12A H12b 0.9600 . ?
C12A H12c 0.9600 . ?
C3A H3Aa 0.9700 . ?
C3A H3Ab 0.9700 . ?
C19A H19a 0.9600 . ?
C19A H19b 0.9600 . ?
C19A H19c 0.9600 . ?
F2D C3D 1.339(9) . ?
C16A C21A 1.529(9) . ?
C20A H20a 0.9600 . ?
C20A H20b 0.9600 . ?
C20A H20c 0.9600 . ?
C25A H25A 0.9300 . ?
C25A C26A 1.336(12) . ?
C25A C24A 1.359(12) . ?
C3D C4D 1.384(13) . ?
C26A H26A 0.9300 . ?
C24A H24A 0.9300 . ?
C21A H21a 0.9600 . ?
C21A H21b 0.9600 . ?
C21A H21c 0.9600 . ?

loop_
_geom_torsion_atom_site_label_1
_geom_torsion_atom_site_label_2
_geom_torsion_atom_site_label_3
_geom_torsion_atom_site_label_4
_geom_torsion
_geom_torsion_site_symmetry_1
_geom_torsion_site_symmetry_2
_geom_torsion_site_symmetry_3
_geom_torsion_site_symmetry_4
_geom_torsion_publ_flag
Au1A C1A N2A C13A 5.5(5) . . . . ?
Au1A C1A N2A C3A -174.7(5) . . . . ?
Au1A C1A N1A C2A 171.3(6) . . . . ?
Au1A C1A N1A C4A -0.9(6) . . . . ?
Au1A C22A C23A C24A -174.5(5) . . . . ?
Au1A C22A C27A C26A 172.0(6) . . . . ?
I1D C1D C6D C5D 179.9(5) . . . . ?
I1D C1D C6D F5D -1.7(6) . . . . ?
I1D C1D C2D F1D -0.6(6) . . . . ?
I1D C1D C2D C3D 178.8(6) . . . . ?
C5D C6D C1D C2D -0.4(8) . . . . ?
C5D C4D C3D C2D -4.1(10) . . . . ?
C5D C4D C3D F2D 176.4(8) . . . . ?
C14A C13A C18A C17A -1.8(6) . . . . ?
C14A C13A C18A C19A 179.2(6) . . . . ?
C14A C13A N2A C1A 97.3(5) . . . . ?
C14A C13A N2A C3A -82.6(6) . . . . ?
C14A C15A C16A C17A -1.3(7) . . . . ?
C14A C15A C16A C21A 178.0(7) . . . . ?
C18A C13A N2A C1A -86.1(5) . . . . ?
C18A C13A N2A C3A 94.0(6) . . . . ?
C18A C17A C16A C15A -0.1(7) . . . . ?
C18A C17A C16A C21A -179.4(7) . . . . ?
C13A N2A C1A N1A 179.7(6) . . . . ?
C13A N2A C3A C2A -176.9(7) . . . . ?
N2A C1A N1A C2A -2.7(6) . . . . ?
N2A C1A N1A C4A -175.0(4) . . . . ?
N2A C3A C2A N1A -4.3(6) . . . . ?
N1A C4A C5A C10A -3.6(6) . . . . ?
N1A C4A C5A C6A 177.6(5) . . . . ?
N1A C4A C9A C8A -177.1(5) . . . . ?
N1A C4A C9A C12A 3.0(6) . . . . ?
C22A C23A C24A C25A 0.6(8) . . . . ?
C22A C27A C26A C25A 3.9(8) . . . . ?
C7A C8A C9A C4A -0.5(7) . . . . ?
C7A C8A C9A C12A 179.4(6) . . . . ?
C7A C6A C5A C10A -179.4(6) . . . . ?
C7A C6A C5A C4A -0.5(7) . . . . ?
C23A C24A C25A C26A 0.8(10) . . . . ?
C8A C9A C4A C5A 1.7(7) . . . . ?
C6D C1D C2D F1D 179.7(6) . . . . ?
C6D C1D C2D C3D -0.9(8) . . . . ?
C2D C3D C4D F3D -177.1(8) . . . . ?
F3D C4D C3D F2D 3.4(10) . . . . ?
C10A C5A C4A C9A 177.7(6) . . . . ?
C27A C26A C25A C24A -2.9(11) . . . . ?

loop_
_atom_site_anharm_gc_c_label
_atom_site_anharm_gc_c_111
_atom_site_anharm_gc_c_112
_atom_site_anharm_gc_c_113
_atom_site_anharm_gc_c_122
_atom_site_anharm_gc_c_123
_atom_site_anharm_gc_c_133
_atom_site_anharm_gc_c_222
_atom_site_anharm_gc_c_223
_atom_site_anharm_gc_c_233
_atom_site_anharm_gc_c_333
Au1A 0.000000034(12) -0.000000078(12) 0.000000023(7) 0.00000022(2) -0.000000038(9) 0.000000001(7) -0.00000080(9) 0.00000006(3) -0.000000006(14) 0.000000017(15)
I1D 0.00000128(7) -0.00000064(6) 0.00000001(4) 0.00000079(10) -0.00000050(5) 0.00000127(5) -0.0000012(3) 0.00000067(11) -0.00000071(8) -0.00000001(9)

loop_
_atom_site_anharm_gc_d_label
_atom_site_anharm_gc_d_1111
_atom_site_anharm_gc_d_1112
_atom_site_anharm_gc_d_1113
_atom_site_anharm_gc_d_1122
_atom_site_anharm_gc_d_1123
_atom_site_anharm_gc_d_1133
_atom_site_anharm_gc_d_1222
_atom_site_anharm_gc_d_1223
_atom_site_anharm_gc_d_1233
_atom_site_anharm_gc_d_1333
_atom_site_anharm_gc_d_2222
_atom_site_anharm_gc_d_2223
_atom_site_anharm_gc_d_2233
_atom_site_anharm_gc_d_2333
_atom_site_anharm_gc_d_3333
Au1A 0.0000000035(11) -0.0000000016(6) 0.0000000011(5) 0.0000000020(10) -0.0000000006(3) -0.0000000030(4) -0.000000003(2) -0.0000000006(7) -0.0000000011(4) -0.0000000059(5) -0.000000088(11) -0.000000002(2) -0.0000000091(12) -0.0000000012(7) -0.0000000105(12)
I1D 0.000000016(4) 0.000000000(3) 0.000000010(2) 0.000000003(4) -0.000000005(2) -0.0000000086(19) -0.000000006(9) 0.000000007(4) 0.000000004(2) -0.000000015(3) -0.00000002(3) -0.000000001(10) -0.000000018(6) -0.000000005(4) 0.000000005(6)
